data_4035310
loop_
_publ_author_name
'Zhang, Cheng'
'Chang, Sailan'
'Dong, Shanliang'
'Qiu, Lihua'
'Xu, Xinfang'

_publ_section_title
;
 Acid-Promoted Bicyclization of Diaryl Alkynes: Synthesis of 2 H-Indazoles
 with in Situ Generated Diazonium Salt as Nitrogen Source.
;
_journal_issue 16
_journal_name_full 'The Journal of organic chemistry'
_journal_page_first 9125
_journal_page_last 9136
_journal_paper_doi 10.1021/acs.joc.8b01199
_journal_volume 83
_journal_year 2018
_chemical_formula_moiety 'C22 H16 N2 O3'
_chemical_formula_sum 'C22 H16 N2 O3'
_chemical_formula_weight 356.37
_space_group_crystal_system monoclinic
_space_group_IT_number 14
_space_group_name_Hall '-P 2yn'
_space_group_name_H-M_alt 'P 1 21/n 1'
_atom_sites_solution_hydrogens geom
_atom_sites_solution_primary direct
_audit_creation_date 2017-09-04
_audit_creation_method
;
Olex2 1.2-alpha
(compiled 2017.08.10 svn.r3458 for OlexSys, GUI svn.r5381)
;
_cell_angle_alpha 90
_cell_angle_beta 93.993(9)
_cell_angle_gamma 90
_cell_formula_units_Z 4
_cell_length_a 11.5098(11)
_cell_length_b 7.8907(8)
_cell_length_c 18.8395(17)
_cell_measurement_reflns_used 1490
_cell_measurement_temperature 295.66(10)
_cell_measurement_theta_max 24.1650
_cell_measurement_theta_min 3.1260
_cell_volume 1706.9(3)
_computing_cell_refinement
;
CrysAlisPro, Agilent Technologies,
Version 1.171.36.32 (release 02-08-2013 CrysAlis171 .NET)
(compiled Aug  2 2013,16:46:58)
;
_computing_data_collection
;
CrysAlisPro, Agilent Technologies,
Version 1.171.36.32 (release 02-08-2013 CrysAlis171 .NET)
(compiled Aug  2 2013,16:46:58)
;
_computing_data_reduction
;
CrysAlisPro, Agilent Technologies,
Version 1.171.36.32 (release 02-08-2013 CrysAlis171 .NET)
(compiled Aug  2 2013,16:46:58)
;
_computing_molecular_graphics 'Olex2 (Dolomanov et al., 2009)'
_computing_publication_material 'Olex2 (Dolomanov et al., 2009)'
_computing_structure_refinement 'ShelXL (Sheldrick, 2015)'
_computing_structure_solution 'SIR2004 (Burla et al., 2007)'
_diffrn_ambient_temperature 295.66(10)
_diffrn_detector_area_resol_mean 10.4471
_diffrn_measured_fraction_theta_full 0.999
_diffrn_measured_fraction_theta_max 0.999
_diffrn_measurement_details
;
#__ type_ start__ end____ width___ exp.time_
  1 omega   -7.00   77.00   1.0000   12.0000
omega____ theta____ kappa____ phi______ frames
    -       15.2428   57.0000 -180.0000 84

#__ type_ start__ end____ width___ exp.time_
  2 omega  -53.00   49.00   1.0000   12.0000
omega____ theta____ kappa____ phi______ frames
    -       15.2428  -77.0000   30.0000 102

#__ type_ start__ end____ width___ exp.time_
  3 omega -106.00  -66.00   1.0000   12.0000
omega____ theta____ kappa____ phi______ frames
    -      -16.1803 -178.0000   90.0000 40

#__ type_ start__ end____ width___ exp.time_
  4 omega   -7.00   19.00   1.0000   12.0000
omega____ theta____ kappa____ phi______ frames
    -      -16.1803  -99.0000    0.0000 26
;
_diffrn_measurement_device_type 'Xcalibur, Atlas, Gemini'
_diffrn_measurement_method '\w scans'
_diffrn_orient_matrix_UB_11 0.0143748000
_diffrn_orient_matrix_UB_12 -0.0498889000
_diffrn_orient_matrix_UB_13 -0.0294747000
_diffrn_orient_matrix_UB_21 -0.0037242000
_diffrn_orient_matrix_UB_22 0.0729301000
_diffrn_orient_matrix_UB_23 -0.0220712000
_diffrn_orient_matrix_UB_31 0.0599430000
_diffrn_orient_matrix_UB_32 0.0163870000
_diffrn_orient_matrix_UB_33 0.0083658000
_diffrn_radiation_monochromator graphite
_diffrn_radiation_type MoK\a
_diffrn_radiation_wavelength 0.71073
_diffrn_reflns_av_R_equivalents 0.0665
_diffrn_reflns_av_unetI/netI 0.1070
_diffrn_reflns_Laue_measured_fraction_full 0.999
_diffrn_reflns_Laue_measured_fraction_max 0.999
_diffrn_reflns_limit_h_max 14
_diffrn_reflns_limit_h_min -14
_diffrn_reflns_limit_k_max 9
_diffrn_reflns_limit_k_min -9
_diffrn_reflns_limit_l_max 22
_diffrn_reflns_limit_l_min -23
_diffrn_reflns_number 9426
_diffrn_reflns_point_group_measured_fraction_full 0.999
_diffrn_reflns_point_group_measured_fraction_max 0.999
_diffrn_reflns_theta_full 25.242
_diffrn_reflns_theta_max 26.372
_diffrn_reflns_theta_min 2.800
_diffrn_source 'Enhance (Mo) X-ray Source'
_exptl_absorpt_coefficient_mu 0.094
_exptl_absorpt_correction_T_max 1.00000
_exptl_absorpt_correction_T_min 0.98056
_exptl_absorpt_correction_type multi-scan
_exptl_absorpt_process_details
;
CrysAlisPro, Agilent Technologies,
Version 1.171.36.32 (release 02-08-2013 CrysAlis171 .NET)
(compiled Aug  2 2013,16:46:58)
Empirical absorption correction using spherical harmonics,
 implemented in SCALE3 ABSPACK scaling algorithm.
;
_exptl_crystal_colour 'clear light colourless'
_exptl_crystal_colour_lustre clear
_exptl_crystal_colour_modifier light
_exptl_crystal_colour_primary colourless
_exptl_crystal_density_diffrn 1.387
_exptl_crystal_description block
_exptl_crystal_F_000 744
_exptl_crystal_size_max 0.35
_exptl_crystal_size_mid 0.25
_exptl_crystal_size_min 0.24
_refine_diff_density_max 0.231
_refine_diff_density_min -0.243
_refine_diff_density_rms 0.056
_refine_ls_extinction_method none
_refine_ls_goodness_of_fit_ref 1.043
_refine_ls_hydrogen_treatment constr
_refine_ls_matrix_type full
_refine_ls_number_parameters 245
_refine_ls_number_reflns 3494
_refine_ls_number_restraints 0
_refine_ls_restrained_S_all 1.043
_refine_ls_R_factor_all 0.1315
_refine_ls_R_factor_gt 0.0595
_refine_ls_shift/su_max 0.000
_refine_ls_shift/su_mean 0.000
_refine_ls_structure_factor_coef Fsqd
_refine_ls_weighting_details 'w=1/[\s^2^(Fo^2^)+(0.0268P)^2^] where P=(Fo^2^+2Fc^2^)/3'
_refine_ls_weighting_scheme calc
_refine_ls_wR_factor_gt 0.1004
_refine_ls_wR_factor_ref 0.1405
_reflns_Friedel_coverage 0.000
_reflns_number_gt 1845
_reflns_number_total 3494
_reflns_threshold_expression 'I > 2\s(I)'
_cod_data_source_file jo8b01199_si_005.cif
_cod_data_source_block g170903b
_cod_database_code 4035310
_shelx_shelxl_version_number 2014/7
_shelx_space_group_comment
;
The symmetry employed for this shelxl refinement is uniquely defined
by the following loop, which should always be used as a source of
symmetry information in preference to the above space-group names.
They are only intended as comments.
;
_shelx_estimated_absorpt_t_max 0.978
_shelx_estimated_absorpt_t_min 0.968
_reflns_odcompleteness_completeness 99.74
_reflns_odcompleteness_iscentric 1
_reflns_odcompleteness_theta 28.22
_olex2_refinement_description
;
1. Fixed Uiso
 At 1.2 times of:
  All C(H) groups, All N(H) groups
 At 1.5 times of:
  All C(H,H,H) groups
2.a Aromatic/amide H refined with riding coordinates:
 N2(H2), C1(H1), C2(H2A), C3(H3), C4(H4), C10(H10), C11(H11), C12(H12),
 C13(H13), C17(H17), C18(H18), C20(H20), C21(H21)
2.b Idealised Me refined as rotating group:
 C22(H22A,H22B,H22C)
;
_olex2_submission_special_instructions 'No special instructions were received'

loop_
_space_group_symop_operation_xyz
'x, y, z'
'-x+1/2, y+1/2, -z+1/2'
'-x, -y, -z'
'x-1/2, -y-1/2, z-1/2'

loop_
_atom_site_label
_atom_site_type_symbol
_atom_site_fract_x
_atom_site_fract_y
_atom_site_fract_z
_atom_site_U_iso_or_equiv
_atom_site_adp_type
_atom_site_occupancy
_atom_site_site_symmetry_order
_atom_site_calc_flag
_atom_site_refinement_flags_posn
O1 O 1.14132(18) 0.3223(3) -0.27525(11) 0.0507(6) Uani 1 1 d .
O2 O 0.87459(18) 0.3325(3) -0.27529(11) 0.0498(6) Uani 1 1 d .
O3 O 0.82148(16) 0.4566(3) 0.05093(10) 0.0418(6) Uani 1 1 d .
N1 N 1.03933(18) 0.1319(3) -0.43810(13) 0.0355(6) Uani 1 1 d .
N2 N 1.04831(19) 0.1948(3) -0.50384(13) 0.0376(6) Uani 1 1 d .
H2 H 1.0181 0.1474 -0.5419 0.045 Uiso 1 1 calc R
C1 C 1.2098(2) 0.5240(4) -0.41490(17) 0.0380(8) Uani 1 1 d .
H1 H 1.2332 0.5508 -0.3680 0.046 Uiso 1 1 calc R
C2 C 1.2394(2) 0.6252(4) -0.47032(17) 0.0422(8) Uani 1 1 d .
H2A H 1.2836 0.7220 -0.4605 0.051 Uiso 1 1 calc R
C3 C 1.2045(2) 0.5861(4) -0.54157(17) 0.0436(8) Uani 1 1 d .
H3 H 1.2260 0.6583 -0.5774 0.052 Uiso 1 1 calc R
C4 C 1.1403(2) 0.4458(4) -0.55957(16) 0.0377(8) Uani 1 1 d .
H4 H 1.1173 0.4203 -0.6067 0.045 Uiso 1 1 calc R
C5 C 1.1108(2) 0.3425(4) -0.50364(16) 0.0324(7) Uani 1 1 d .
C6 C 1.1426(2) 0.3783(4) -0.43190(15) 0.0329(7) Uani 1 1 d .
C7 C 1.0948(2) 0.2420(4) -0.39360(16) 0.0321(7) Uani 1 1 d .
C8 C 1.0969(2) 0.2168(4) -0.31627(16) 0.0358(7) Uani 1 1 d .
C9 C 1.0433(2) 0.0582(4) -0.28907(15) 0.0343(7) Uani 1 1 d .
C10 C 1.0824(3) -0.0995(4) -0.30925(16) 0.0408(8) Uani 1 1 d .
H10 H 1.1414 -0.1075 -0.3404 0.049 Uiso 1 1 calc R
C11 C 1.0336(3) -0.2458(4) -0.28290(17) 0.0442(8) Uani 1 1 d .
H11 H 1.0597 -0.3517 -0.2965 0.053 Uiso 1 1 calc R
C12 C 0.9462(3) -0.2338(4) -0.23648(17) 0.0439(8) Uani 1 1 d .
H12 H 0.9117 -0.3316 -0.2202 0.053 Uiso 1 1 calc R
C13 C 0.9099(2) -0.0764(4) -0.21422(15) 0.0375(8) Uani 1 1 d .
H13 H 0.8537 -0.0693 -0.1812 0.045 Uiso 1 1 calc R
C14 C 0.9568(2) 0.0708(4) -0.24073(15) 0.0323(7) Uani 1 1 d .
C15 C 0.9042(2) 0.2391(4) -0.22505(16) 0.0333(7) Uani 1 1 d .
C16 C 0.8823(2) 0.2856(3) -0.15125(15) 0.0310(7) Uani 1 1 d .
C17 C 0.9457(2) 0.2166(4) -0.09275(16) 0.0371(8) Uani 1 1 d .
H17 H 1.0005 0.1328 -0.0998 0.045 Uiso 1 1 calc R
C18 C 0.9291(2) 0.2700(4) -0.02411(16) 0.0366(8) Uani 1 1 d .
H18 H 0.9727 0.2232 0.0144 0.044 Uiso 1 1 calc R
C19 C 0.8465(2) 0.3945(4) -0.01341(16) 0.0343(7) Uani 1 1 d .
C20 C 0.7813(2) 0.4624(4) -0.07177(15) 0.0338(7) Uani 1 1 d .
H20 H 0.7245 0.5433 -0.0648 0.041 Uiso 1 1 calc R
C21 C 0.8006(2) 0.4106(4) -0.13937(16) 0.0353(7) Uani 1 1 d .
H21 H 0.7584 0.4597 -0.1779 0.042 Uiso 1 1 calc R
C22 C 0.8875(2) 0.3941(4) 0.11269(15) 0.0458(9) Uani 1 1 d .
H22A H 0.9689 0.4132 0.1077 0.069 Uiso 1 1 calc GR
H22B H 0.8736 0.2748 0.1176 0.069 Uiso 1 1 calc GR
H22C H 0.8642 0.4523 0.1541 0.069 Uiso 1 1 calc GR

loop_
_atom_site_aniso_label
_atom_site_aniso_U_11
_atom_site_aniso_U_22
_atom_site_aniso_U_33
_atom_site_aniso_U_23
_atom_site_aniso_U_13
_atom_site_aniso_U_12
O1 0.0633(15) 0.0477(15) 0.0408(14) -0.0086(12) 0.0026(11) -0.0164(12)
O2 0.0612(14) 0.0511(15) 0.0377(13) 0.0101(12) 0.0071(11) 0.0164(11)
O3 0.0478(13) 0.0448(14) 0.0326(13) -0.0007(11) 0.0018(10) 0.0031(10)
N1 0.0365(14) 0.0359(16) 0.0346(15) 0.0001(13) 0.0061(11) -0.0042(11)
N2 0.0420(15) 0.0371(16) 0.0340(15) -0.0010(12) 0.0050(12) -0.0043(12)
C1 0.0382(17) 0.0311(18) 0.045(2) -0.0008(16) 0.0081(14) -0.0019(14)
C2 0.0435(19) 0.0269(18) 0.057(2) -0.0005(17) 0.0111(16) -0.0045(14)
C3 0.0461(19) 0.037(2) 0.049(2) 0.0069(17) 0.0176(16) 0.0037(15)
C4 0.0438(18) 0.0319(19) 0.0379(19) 0.0025(15) 0.0072(14) 0.0033(14)
C5 0.0331(16) 0.0265(17) 0.0383(19) -0.0006(15) 0.0083(13) -0.0013(13)
C6 0.0327(16) 0.0318(18) 0.0351(18) -0.0017(15) 0.0084(13) 0.0030(13)
C7 0.0309(16) 0.0301(17) 0.0358(18) -0.0014(15) 0.0069(13) -0.0016(13)
C8 0.0338(16) 0.0369(19) 0.0371(19) -0.0006(16) 0.0051(14) 0.0011(14)
C9 0.0379(17) 0.0323(19) 0.0322(17) -0.0002(15) -0.0005(14) -0.0009(13)
C10 0.0470(19) 0.0345(19) 0.0414(19) -0.0016(16) 0.0062(15) 0.0064(15)
C11 0.060(2) 0.0293(19) 0.042(2) 0.0031(16) -0.0057(17) 0.0076(16)
C12 0.052(2) 0.038(2) 0.040(2) 0.0099(16) -0.0053(16) -0.0042(16)
C13 0.0397(17) 0.042(2) 0.0309(18) 0.0046(16) 0.0000(14) -0.0031(15)
C14 0.0361(16) 0.0331(18) 0.0274(16) 0.0027(14) 0.0003(13) -0.0009(13)
C15 0.0288(16) 0.0358(19) 0.0353(18) 0.0033(15) 0.0023(13) 0.0001(13)
C16 0.0318(16) 0.0272(17) 0.0337(18) -0.0006(14) 0.0011(13) -0.0051(13)
C17 0.0339(17) 0.0396(19) 0.0377(19) 0.0012(15) 0.0013(14) 0.0032(14)
C18 0.0392(17) 0.0372(19) 0.0329(19) 0.0048(15) -0.0021(14) -0.0011(14)
C19 0.0366(17) 0.0336(18) 0.0328(18) -0.0027(15) 0.0041(14) -0.0084(14)
C20 0.0324(16) 0.0302(17) 0.0385(19) 0.0010(15) 0.0006(14) 0.0013(13)
C21 0.0356(16) 0.0335(18) 0.0365(18) 0.0067(15) 0.0016(14) 0.0008(14)
C22 0.0468(19) 0.055(2) 0.0346(19) 0.0042(16) -0.0030(15) -0.0073(16)

loop_
_atom_type_symbol
_atom_type_description
_atom_type_scat_dispersion_real
_atom_type_scat_dispersion_imag
_atom_type_scat_source
C C 0.0033 0.0016 'International Tables Vol C Tables 4.2.6.8 and 6.1.1.4'
H H 0.0000 0.0000 'International Tables Vol C Tables 4.2.6.8 and 6.1.1.4'
N N 0.0061 0.0033 'International Tables Vol C Tables 4.2.6.8 and 6.1.1.4'
O O 0.0106 0.0060 'International Tables Vol C Tables 4.2.6.8 and 6.1.1.4'

loop_
_geom_angle_atom_site_label_1
_geom_angle_atom_site_label_2
_geom_angle_atom_site_label_3
_geom_angle
C19 O3 C22 117.9(2)
C7 N1 N2 105.9(2)
N1 N2 C5 112.7(2)
C2 C1 C6 117.5(3)
C1 C2 C3 121.8(3)
C4 C3 C2 122.0(3)
C3 C4 C5 116.4(3)
N2 C5 C4 130.7(3)
N2 C5 C6 106.0(3)
C4 C5 C6 123.3(3)
C1 C6 C7 136.4(3)
C5 C6 C1 119.0(3)
C5 C6 C7 104.6(2)
N1 C7 C6 110.9(3)
N1 C7 C8 120.5(3)
C6 C7 C8 128.5(3)
O1 C8 C7 120.8(3)
O1 C8 C9 121.0(3)
C7 C8 C9 118.2(3)
C10 C9 C8 120.4(3)
C10 C9 C14 120.1(3)
C14 C9 C8 119.4(3)
C9 C10 C11 120.0(3)
C12 C11 C10 119.9(3)
C11 C12 C13 120.1(3)
C12 C13 C14 120.6(3)
C9 C14 C15 120.5(3)
C13 C14 C9 119.1(3)
C13 C14 C15 119.9(3)
O2 C15 C14 118.3(3)
O2 C15 C16 121.3(3)
C16 C15 C14 120.3(2)
C17 C16 C15 122.4(3)
C17 C16 C21 118.3(3)
C21 C16 C15 119.3(2)
C18 C17 C16 121.5(3)
C17 C18 C19 119.3(3)
O3 C19 C18 125.0(3)
O3 C19 C20 115.4(3)
C18 C19 C20 119.5(3)
C21 C20 C19 120.3(3)
C20 C21 C16 121.1(3)

loop_
_geom_bond_atom_site_label_1
_geom_bond_atom_site_label_2
_geom_bond_distance
O1 C8 1.223(3)
O2 C15 1.229(3)
O3 C19 1.357(3)
O3 C22 1.432(3)
N1 N2 1.345(3)
N1 C7 1.338(3)
N2 C5 1.370(3)
C1 C2 1.376(4)
C1 C6 1.410(4)
C2 C3 1.408(4)
C3 C4 1.360(4)
C4 C5 1.393(4)
C5 C6 1.404(4)
C6 C7 1.427(4)
C7 C8 1.469(4)
C8 C9 1.502(4)
C9 C10 1.385(4)
C9 C14 1.398(4)
C10 C11 1.391(4)
C11 C12 1.381(4)
C12 C13 1.384(4)
C13 C14 1.388(4)
C14 C15 1.498(4)
C15 C16 1.476(4)
C16 C17 1.390(4)
C16 C21 1.392(4)
C17 C18 1.386(4)
C18 C19 1.391(4)
C19 C20 1.395(4)
C20 C21 1.370(4)
